data_4134581
loop_
_publ_author_name
'He, Junpeng'
'Aggarwal, Kanchan'
'Katyal, Naman'
'He, Shichao'
'Chiang, Edward'
'Dunning, Samuel G.'
'Reynolds, 3rd, Joseph E'
'Steiner, Alexander'
'Henkelman, Graeme'
'Que, Emily L.'
'Humphrey, Simon M.'

_publ_contact_author 'Dr. Simon M. Humphrey'
_publ_section_title
;
 Reversible Solid-State Isomerism of Azobenzene-Loaded Large-Pore
 Isoreticular Mg-CUK-1.
;
_journal_name_full 'Journal of the American Chemical Society'
_journal_paper_doi 10.1021/jacs.9b13793
_journal_year 2020
_chemical_formula_moiety 'C26 H16 Mg3 N2 O10, 3(C8 H10)'
_chemical_formula_sum 'C50 H46 Mg3 N2 O10'
_chemical_formula_weight 907.82
_chemical_name_common 'Mg-CUK-1L incl. o-Xylene'
_space_group_crystal_system monoclinic
_space_group_IT_number 15
_space_group_name_Hall '-C 2yc'
_space_group_name_H-M_alt 'C 1 2/c 1'
_atom_sites_solution_hydrogens mixed
_audit_creation_method SHELXL-2014/7
_cell_angle_alpha 90
_cell_angle_beta 92.74(3)
_cell_angle_gamma 90
_cell_formula_units_Z 4
_cell_length_a 24.196(5)
_cell_length_b 17.771(4)
_cell_length_c 10.927(2)
_cell_measurement_reflns_used 2394
_cell_measurement_temperature 100.0(1)
_cell_measurement_theta_max 75.2910
_cell_measurement_theta_min 3.6540
_cell_volume 4693.1(17)
_computing_structure_refinement 'SHELXL-2014/7 (Sheldrick, 2014)'
_diffrn_ambient_environment N~2~
_diffrn_ambient_temperature 100.00(1)
_diffrn_detector 'CCD plate'
_diffrn_detector_area_resol_mean 5.2940
_diffrn_detector_type AtlasS2
_diffrn_measured_fraction_theta_full 0.997
_diffrn_measured_fraction_theta_max 0.969
_diffrn_measurement_device 'four-circle diffractometer'
_diffrn_measurement_device_type 'SuperNova, Dual, Cu at zero, AtlasS2'
_diffrn_measurement_method '\w scans'
_diffrn_radiation_monochromator mirror
_diffrn_radiation_probe x-ray
_diffrn_radiation_type 'Cu K\a'
_diffrn_radiation_wavelength 1.54184
_diffrn_reflns_av_R_equivalents 0.0722
_diffrn_reflns_av_unetI/netI 0.0892
_diffrn_reflns_Laue_measured_fraction_full 0.997
_diffrn_reflns_Laue_measured_fraction_max 0.969
_diffrn_reflns_limit_h_max 28
_diffrn_reflns_limit_h_min -29
_diffrn_reflns_limit_k_max 21
_diffrn_reflns_limit_k_min -16
_diffrn_reflns_limit_l_max 13
_diffrn_reflns_limit_l_min -13
_diffrn_reflns_number 9589
_diffrn_reflns_point_group_measured_fraction_full 0.997
_diffrn_reflns_point_group_measured_fraction_max 0.969
_diffrn_reflns_theta_full 67.684
_diffrn_reflns_theta_max 76.243
_diffrn_reflns_theta_min 3.087
_diffrn_source 'sealed X-ray tube'
_diffrn_source_type 'SuperNova (Cu) X-ray Source'
_exptl_absorpt_coefficient_mu 1.086
_exptl_absorpt_correction_T_max 1.00000
_exptl_absorpt_correction_T_min 0.47343
_exptl_absorpt_correction_type multi-scan
_exptl_absorpt_process_details
;
CrysAlisPro, Agilent Technologies,
Version 1.171.37.35h (release 09-02-2015 CrysAlis171 .NET)
(compiled Feb  9 2015,16:26:32)
Empirical absorption correction using spherical harmonics,
 implemented in SCALE3 ABSPACK scaling algorithm.
;
_exptl_crystal_colour colorless
_exptl_crystal_density_diffrn 1.285
_exptl_crystal_description rod
_exptl_crystal_F_000 1904
_exptl_crystal_size_max 0.1
_exptl_crystal_size_mid 0.05
_exptl_crystal_size_min 0.05
_refine_diff_density_max 0.647
_refine_diff_density_min -0.507
_refine_diff_density_rms 0.092
_refine_ls_extinction_method none
_refine_ls_goodness_of_fit_ref 1.096
_refine_ls_hydrogen_treatment mixed
_refine_ls_matrix_type full
_refine_ls_number_parameters 426
_refine_ls_number_reflns 4756
_refine_ls_number_restraints 0
_refine_ls_restrained_S_all 1.096
_refine_ls_R_factor_all 0.1041
_refine_ls_R_factor_gt 0.0838
_refine_ls_shift/su_max 0.001
_refine_ls_shift/su_mean 0.000
_refine_ls_structure_factor_coef Fsqd
_refine_ls_weighting_details 'w=1/[\s^2^(Fo^2^)+(0.1131P)^2^+9.7747P] where P=(Fo^2^+2Fc^2^)/3'
_refine_ls_weighting_scheme calc
_refine_ls_wR_factor_gt 0.2177
_refine_ls_wR_factor_ref 0.2345
_reflns_Friedel_coverage 0.000
_reflns_number_gt 3655
_reflns_number_total 4756
_reflns_threshold_expression 'I > 2\s(I)'
_cod_data_source_file ja9b13793_si_004.cif
_cod_data_source_block sh17009
_cod_original_cell_volume 4693.4(16)
_cod_original_sg_symbol_H-M 'C 2/c'
_cod_database_code 4134581
_shelx_shelxl_version_number 2014/7
_shelx_space_group_comment
;
The symmetry employed for this shelxl refinement is uniquely defined
by the following loop, which should always be used as a source of
symmetry information in preference to the above space-group names.
They are only intended as comments.
;

loop_
_space_group_symop_operation_xyz
'x, y, z'
'-x, y, -z+1/2'
'x+1/2, y+1/2, z'
'-x+1/2, y+1/2, -z+1/2'
'-x, -y, -z'
'x, -y, z-1/2'
'-x+1/2, -y+1/2, -z'
'x+1/2, -y+1/2, z-1/2'

loop_
_atom_site_label
_atom_site_type_symbol
_atom_site_fract_x
_atom_site_fract_y
_atom_site_fract_z
_atom_site_U_iso_or_equiv
_atom_site_adp_type
_atom_site_occupancy
_atom_site_site_symmetry_order
_atom_site_calc_flag
_atom_site_refinement_flags_posn
_atom_site_refinement_flags_adp
_atom_site_refinement_flags_occupancy
_atom_site_disorder_assembly
_atom_site_disorder_group
Mg1 Mg 0.43753(4) 0.02362(7) 0.98139(9) 0.0205(3) Uani 1 1 d . . . . .
Mg2 Mg 0.5000 0.07145(9) 0.7500 0.0195(3) Uani 1 2 d S T P . .
N1 N 0.36687(12) -0.0552(2) 0.9441(2) 0.0258(6) Uani 1 1 d . . . . .
O1 O 0.44481(9) -0.01302(14) 0.79957(19) 0.0217(5) Uani 1 1 d . . . . .
O2 O 0.40162(10) -0.06329(16) 0.6344(2) 0.0270(6) Uani 1 1 d . . . . .
O3 O 0.11080(10) -0.39014(16) 0.5967(2) 0.0271(6) Uani 1 1 d . . . . .
O4 O 0.06001(10) -0.34879(15) 0.7490(2) 0.0254(5) Uani 1 1 d . . . . .
O5 O 0.51457(9) 0.06240(16) 0.94067(19) 0.0207(5) Uani 1 1 d . . . . .
H5 H 0.522(2) 0.103(3) 0.960(5) 0.031 Uiso 1 1 d . U . . .
C2 C 0.36232(14) -0.0788(2) 0.8267(3) 0.0251(7) Uani 1 1 d . . . . .
C3 C 0.32055(15) -0.1252(2) 0.7816(3) 0.0280(8) Uani 1 1 d . . . . .
H3 H 0.314(2) -0.138(3) 0.697(5) 0.034 Uiso 1 1 d . U . . .
C4 C 0.28085(15) -0.1518(2) 0.8599(3) 0.0281(8) Uani 1 1 d . . . . .
C5 C 0.28570(16) -0.1275(3) 0.9817(3) 0.0310(8) Uani 1 1 d . . . . .
H5A H 0.262(2) -0.148(3) 1.037(5) 0.037 Uiso 1 1 d . U . . .
C6 C 0.32859(15) -0.0803(2) 1.0196(3) 0.0301(8) Uani 1 1 d . . . . .
H6 H 0.333(2) -0.060(3) 1.103(5) 0.036 Uiso 1 1 d . U . . .
C7 C 0.40663(14) -0.0491(2) 0.7466(3) 0.0230(7) Uani 1 1 d . . . . .
C8 C 0.23522(15) -0.2020(2) 0.8151(3) 0.0284(8) Uani 1 1 d . . . . .
C9 C 0.24299(15) -0.2531(3) 0.7205(3) 0.0318(8) Uani 1 1 d . . . . .
H9 H 0.279(2) -0.254(3) 0.683(5) 0.038 Uiso 1 1 d . U . . .
C10 C 0.20021(16) -0.2991(2) 0.6785(3) 0.0317(8) Uani 1 1 d . . . . .
H10 H 0.207(2) -0.336(3) 0.616(5) 0.038 Uiso 1 1 d . U . . .
C11 C 0.14881(14) -0.2966(2) 0.7303(3) 0.0261(7) Uani 1 1 d . . . . .
C12 C 0.14054(15) -0.2457(2) 0.8247(3) 0.0302(8) Uani 1 1 d . . . . .
H12 H 0.098(2) -0.246(3) 0.848(4) 0.036 Uiso 1 1 d . U . . .
C13 C 0.18346(16) -0.1991(2) 0.8671(3) 0.0317(8) Uani 1 1 d . . . . .
H13 H 0.177(2) -0.156(3) 0.931(5) 0.038 Uiso 1 1 d . U . . .
C14 C 0.10275(15) -0.3491(2) 0.6883(3) 0.0255(7) Uani 1 1 d . . . . .
C101 C 0.5637(5) 0.6501(10) 0.5556(17) 0.083(5) Uani 0.5 1 d . . P A -1
C102 C 0.5206(5) 0.6918(7) 0.4935(12) 0.062(3) Uani 0.5 1 d . . P A -1
C103 C 0.5061(5) 0.7589(7) 0.5438(11) 0.059(3) Uani 0.5 1 d . . P A -1
H103 H 0.4779 0.7866 0.5044 0.071 Uiso 0.5 1 calc R U P A -1
C104 C 0.5307(5) 0.7877(8) 0.6492(11) 0.067(3) Uani 0.5 1 d . . P A -1
H104 H 0.5194 0.8339 0.6793 0.080 Uiso 0.5 1 calc R U P A -1
C105 C 0.5722(7) 0.7480(9) 0.7099(14) 0.080(4) Uani 0.5 1 d . . P A -1
H105 H 0.5887 0.7663 0.7826 0.096 Uiso 0.5 1 calc R U P A -1
C106 C 0.5885(8) 0.6825(12) 0.6630(17) 0.085(5) Uani 0.5 1 d . . P A -1
H106 H 0.6177 0.6571 0.7030 0.102 Uiso 0.5 1 calc R U P A -1
C107 C 0.5789(7) 0.5749(11) 0.501(2) 0.109(7) Uani 0.5 1 d . . P A -1
H10A H 0.6082 0.5522 0.5500 0.164 Uiso 0.5 1 calc R U P A -1
H10B H 0.5472 0.5424 0.4977 0.164 Uiso 0.5 1 calc R U P A -1
H10C H 0.5909 0.5826 0.4190 0.164 Uiso 0.5 1 calc R U P A -1
C108 C 0.4922(6) 0.6629(9) 0.3775(13) 0.076(4) Uani 0.5 1 d . . P A -1
H10D H 0.5079 0.6153 0.3565 0.114 Uiso 0.5 1 calc R U P A -1
H10E H 0.4535 0.6567 0.3896 0.114 Uiso 0.5 1 calc R U P A -1
H10F H 0.4972 0.6982 0.3125 0.114 Uiso 0.5 1 calc R U P A -1
C111 C 0.3384(6) 0.6164(9) 0.5907(12) 0.066(3) Uani 0.5 1 d . . P B -1
C112 C 0.3266(5) 0.5759(7) 0.7020(10) 0.055(2) Uani 0.5 1 d . . P B -1
C113 C 0.3512(6) 0.6000(10) 0.8098(12) 0.072(4) Uani 0.5 1 d . . P B -1
H113 H 0.3444 0.5726 0.8800 0.086 Uiso 0.5 1 calc R U P B -1
C114 C 0.3843(7) 0.6597(14) 0.8227(18) 0.094(6) Uani 0.5 1 d . . P B -1
H114 H 0.3989 0.6739 0.8995 0.112 Uiso 0.5 1 calc R U P B -1
C115 C 0.3969(6) 0.7018(11) 0.7152(16) 0.085(5) Uani 0.5 1 d . . P B -1
H115 H 0.4207 0.7429 0.7220 0.102 Uiso 0.5 1 calc R U P B -1
C116 C 0.3742(6) 0.6817(10) 0.6034(16) 0.084(5) Uani 0.5 1 d . . P B -1
H116 H 0.3817 0.7101 0.5346 0.101 Uiso 0.5 1 calc R U P B -1
C117 C 0.3113(10) 0.5929(15) 0.4669(14) 0.107(9) Uani 0.5 1 d . . P B -1
H11A H 0.2893 0.5487 0.4774 0.160 Uiso 0.5 1 calc R U P B -1
H11B H 0.2882 0.6330 0.4353 0.160 Uiso 0.5 1 calc R U P B -1
H11C H 0.3395 0.5825 0.4105 0.160 Uiso 0.5 1 calc R U P B -1
C118 C 0.2884(6) 0.5105(10) 0.6967(17) 0.083(4) Uani 0.5 1 d . . P B -1
H11D H 0.2754 0.5021 0.6135 0.125 Uiso 0.5 1 calc R U P B -1
H11E H 0.3076 0.4665 0.7271 0.125 Uiso 0.5 1 calc R U P B -1
H11F H 0.2575 0.5205 0.7462 0.125 Uiso 0.5 1 calc R U P B -1
C121 C 0.5711(7) 0.5485(9) 0.8804(12) 0.072(3) Uani 0.5 1 d . . P C -1
C122 C 0.5832(8) 0.6057(9) 0.9655(13) 0.081(4) Uani 0.5 1 d . . P C -1
C123 C 0.6377(9) 0.6213(11) 1.0049(14) 0.093(6) Uani 0.5 1 d . . P C -1
H123 H 0.6451 0.6620 1.0566 0.111 Uiso 0.5 1 calc R U P C -1
C124 C 0.6817(8) 0.5765(13) 0.968(2) 0.098(7) Uani 0.5 1 d . . P C -1
H124 H 0.7178 0.5843 0.9986 0.118 Uiso 0.5 1 calc R U P C -1
C125 C 0.6680(7) 0.5157(10) 0.8766(17) 0.087(5) Uani 0.5 1 d . . P C -1
H125 H 0.6955 0.4867 0.8433 0.105 Uiso 0.5 1 calc R U P C -1
C126 C 0.6129(7) 0.5045(9) 0.8442(15) 0.077(4) Uani 0.5 1 d . . P C -1
H126 H 0.6038 0.4637 0.7938 0.093 Uiso 0.5 1 calc R U P C -1
C127 C 0.5137(7) 0.5360(12) 0.8301(14) 0.095(5) Uani 0.5 1 d . . P C -1
H12A H 0.4894 0.5719 0.8652 0.143 Uiso 0.5 1 calc R U P C -1
H12B H 0.5126 0.5421 0.7427 0.143 Uiso 0.5 1 calc R U P C -1
H12C H 0.5021 0.4860 0.8498 0.143 Uiso 0.5 1 calc R U P C -1
C128 C 0.5380(9) 0.6583(11) 1.0087(17) 0.103(6) Uani 0.5 1 d . . P C -1
H12D H 0.5026 0.6417 0.9756 0.155 Uiso 0.5 1 calc R U P C -1
H12E H 0.5381 0.6577 1.0966 0.155 Uiso 0.5 1 calc R U P C -1
H12F H 0.5449 0.7086 0.9811 0.155 Uiso 0.5 1 calc R U P C -1

loop_
_atom_site_aniso_label
_atom_site_aniso_U_11
_atom_site_aniso_U_22
_atom_site_aniso_U_33
_atom_site_aniso_U_23
_atom_site_aniso_U_13
_atom_site_aniso_U_12
Mg1 0.0145(5) 0.0338(6) 0.0131(5) 0.0008(4) 0.0009(3) 0.0004(4)
Mg2 0.0141(7) 0.0311(8) 0.0134(6) 0.000 0.0019(5) 0.000
N1 0.0182(13) 0.0436(18) 0.0157(12) 0.0010(12) 0.0014(10) -0.0049(12)
O1 0.0167(11) 0.0328(13) 0.0156(9) -0.0014(9) 0.0007(8) -0.0049(9)
O2 0.0244(12) 0.0437(15) 0.0133(10) 0.0000(10) 0.0026(8) -0.0092(11)
O3 0.0209(12) 0.0438(15) 0.0166(10) -0.0049(10) 0.0021(8) -0.0091(11)
O4 0.0191(11) 0.0360(14) 0.0215(10) -0.0018(10) 0.0029(8) -0.0052(10)
O5 0.0152(10) 0.0322(13) 0.0148(9) 0.0001(9) 0.0007(8) -0.0015(9)
C2 0.0239(17) 0.038(2) 0.0131(13) 0.0019(13) 0.0035(11) 0.0004(14)
C3 0.0260(17) 0.041(2) 0.0168(14) -0.0016(14) 0.0014(12) -0.0037(15)
C4 0.0229(17) 0.040(2) 0.0220(15) -0.0016(14) 0.0015(12) -0.0053(15)
C5 0.0264(18) 0.049(2) 0.0180(15) 0.0008(15) 0.0043(13) -0.0071(16)
C6 0.0268(18) 0.049(2) 0.0144(14) 0.0004(14) 0.0042(12) -0.0044(16)
C7 0.0189(15) 0.0323(18) 0.0181(14) 0.0015(12) 0.0028(11) -0.0005(13)
C8 0.0251(18) 0.040(2) 0.0200(14) -0.0001(14) 0.0030(12) -0.0080(15)
C9 0.0212(17) 0.047(2) 0.0282(16) -0.0057(16) 0.0068(13) -0.0092(16)
C10 0.0262(18) 0.044(2) 0.0248(16) -0.0053(15) 0.0045(13) -0.0080(16)
C11 0.0210(16) 0.039(2) 0.0186(14) -0.0004(13) 0.0005(12) -0.0065(14)
C12 0.0215(17) 0.048(2) 0.0219(15) -0.0046(15) 0.0052(12) -0.0064(15)
C13 0.0259(18) 0.045(2) 0.0247(16) -0.0069(15) 0.0059(13) -0.0101(16)
C14 0.0233(16) 0.0373(19) 0.0158(13) 0.0015(13) 0.0009(11) -0.0040(14)
C101 0.044(6) 0.087(10) 0.118(12) 0.053(9) 0.001(7) -0.009(6)
C102 0.058(7) 0.062(7) 0.066(7) 0.023(6) 0.003(5) -0.007(5)
C103 0.052(6) 0.056(6) 0.069(7) 0.023(5) -0.002(5) -0.014(5)
C104 0.068(7) 0.073(8) 0.060(6) 0.025(6) 0.002(5) -0.027(6)
C105 0.086(10) 0.073(9) 0.078(8) 0.031(8) -0.015(7) -0.027(8)
C106 0.063(10) 0.103(15) 0.087(11) 0.041(10) 0.004(9) -0.014(10)
C107 0.073(10) 0.099(13) 0.159(18) 0.071(13) 0.035(10) 0.030(9)
C108 0.078(9) 0.081(9) 0.069(7) 0.007(7) 0.004(6) -0.012(8)
C111 0.058(7) 0.082(9) 0.058(7) 0.014(7) 0.016(6) 0.018(7)
C112 0.056(6) 0.058(6) 0.051(5) -0.007(5) 0.006(4) 0.002(5)
C113 0.059(7) 0.100(11) 0.057(6) 0.006(7) 0.006(5) 0.009(7)
C114 0.060(10) 0.146(19) 0.077(10) -0.022(11) 0.016(8) -0.023(11)
C115 0.050(7) 0.100(12) 0.108(12) -0.009(10) 0.024(7) -0.005(7)
C116 0.068(8) 0.096(11) 0.093(10) -0.001(8) 0.049(8) 0.004(8)
C117 0.135(19) 0.140(19) 0.042(7) -0.002(9) -0.019(9) 0.048(15)
C118 0.065(8) 0.081(10) 0.103(11) 0.008(9) -0.003(8) -0.014(7)
C121 0.087(10) 0.072(8) 0.057(6) 0.006(6) 0.002(6) -0.009(7)
C122 0.107(12) 0.076(9) 0.059(7) 0.014(7) 0.016(7) -0.007(9)
C123 0.131(16) 0.083(11) 0.063(8) 0.011(8) -0.003(9) -0.040(11)
C124 0.066(10) 0.111(16) 0.114(16) 0.065(15) -0.018(11) -0.010(10)
C125 0.082(10) 0.081(10) 0.098(11) 0.043(9) 0.000(8) 0.005(8)
C126 0.082(9) 0.064(8) 0.087(9) 0.023(7) 0.014(7) 0.002(7)
C127 0.086(11) 0.131(15) 0.068(9) -0.007(9) 0.001(8) -0.012(11)
C128 0.131(16) 0.089(12) 0.093(12) -0.016(10) 0.041(11) -0.012(11)

loop_
_atom_type_symbol
_atom_type_description
_atom_type_scat_dispersion_real
_atom_type_scat_dispersion_imag
_atom_type_scat_source
C C 0.0181 0.0091 'International Tables Vol C Tables 4.2.6.8 and 6.1.1.4'
H H 0.0000 0.0000 'International Tables Vol C Tables 4.2.6.8 and 6.1.1.4'
N N 0.0311 0.0180 'International Tables Vol C Tables 4.2.6.8 and 6.1.1.4'
O O 0.0492 0.0322 'International Tables Vol C Tables 4.2.6.8 and 6.1.1.4'
Mg Mg 0.1719 0.1771 'International Tables Vol C Tables 4.2.6.8 and 6.1.1.4'

loop_
_geom_angle_atom_site_label_1
_geom_angle_atom_site_label_2
_geom_angle_atom_site_label_3
_geom_angle
_geom_angle_site_symmetry_1
_geom_angle_site_symmetry_3
_geom_angle_publ_flag
O2 Mg1 O5 119.09(12) 6_556 . ?
O2 Mg1 O5 99.72(10) 6_556 5_657 ?
O5 Mg1 O5 80.88(12) . 5_657 ?
O2 Mg1 O3 80.18(10) 6_556 4_556 ?
O5 Mg1 O3 99.31(11) . 4_556 ?
O5 Mg1 O3 179.82(12) 5_657 4_556 ?
O2 Mg1 O1 159.29(11) 6_556 . ?
O5 Mg1 O1 77.40(10) . . ?
O5 Mg1 O1 95.11(10) 5_657 . ?
O3 Mg1 O1 84.95(10) 4_556 . ?
O2 Mg1 N1 90.79(12) 6_556 . ?
O5 Mg1 N1 149.90(12) . . ?
O5 Mg1 N1 91.17(12) 5_657 . ?
O3 Mg1 N1 88.68(12) 4_556 . ?
O1 Mg1 N1 74.45(10) . . ?
O2 Mg1 Mg2 143.92(10) 6_556 . ?
O5 Mg1 Mg2 41.85(7) . . ?
O5 Mg1 Mg2 104.48(7) 5_657 . ?
O3 Mg1 Mg2 75.68(7) 4_556 . ?
O1 Mg1 Mg2 41.87(7) . . ?
N1 Mg1 Mg2 114.77(8) . . ?
O2 Mg1 Mg1 115.42(9) 6_556 5_657 ?
O5 Mg1 Mg1 40.68(8) . 5_657 ?
O5 Mg1 Mg1 40.20(7) 5_657 5_657 ?
O3 Mg1 Mg1 139.99(10) 4_556 5_657 ?
O1 Mg1 Mg1 85.20(8) . 5_657 ?
N1 Mg1 Mg1 125.38(11) . 5_657 ?
Mg2 Mg1 Mg1 71.22(4) . 5_657 ?
O2 Mg1 Mg2 71.22(8) 6_556 5_657 ?
O5 Mg1 Mg2 89.10(7) . 5_657 ?
O5 Mg1 Mg2 29.31(7) 5_657 5_657 ?
O3 Mg1 Mg2 150.63(8) 4_556 5_657 ?
O1 Mg1 Mg2 124.42(8) . 5_657 ?
N1 Mg1 Mg2 98.06(9) . 5_657 ?
Mg2 Mg1 Mg2 125.35(4) . 5_657 ?
Mg1 Mg1 Mg2 54.13(4) 5_657 5_657 ?
O4 Mg2 O4 91.40(16) 3 4_556 ?
O4 Mg2 O1 91.94(10) 3 2_656 ?
O4 Mg2 O1 164.97(9) 4_556 2_656 ?
O4 Mg2 O1 164.97(9) 3 . ?
O4 Mg2 O1 91.94(10) 4_556 . ?
O1 Mg2 O1 88.60(15) 2_656 . ?
O4 Mg2 O5 88.44(10) 3 . ?
O4 Mg2 O5 97.70(10) 4_556 . ?
O1 Mg2 O5 97.04(10) 2_656 . ?
O1 Mg2 O5 76.59(10) . . ?
O4 Mg2 O5 97.70(10) 3 2_656 ?
O4 Mg2 O5 88.44(10) 4_556 2_656 ?
O1 Mg2 O5 76.59(10) 2_656 2_656 ?
O1 Mg2 O5 97.04(10) . 2_656 ?
O5 Mg2 O5 171.23(18) . 2_656 ?
O4 Mg2 Mg1 124.63(7) 3 . ?
O4 Mg2 Mg1 79.14(7) 4_556 . ?
O1 Mg2 Mg1 110.66(9) 2_656 . ?
O1 Mg2 Mg1 42.09(6) . . ?
O5 Mg2 Mg1 40.72(7) . . ?
O5 Mg2 Mg1 135.75(8) 2_656 . ?
O4 Mg2 Mg1 79.14(7) 3 2_656 ?
O4 Mg2 Mg1 124.63(7) 4_556 2_656 ?
O1 Mg2 Mg1 42.09(6) 2_656 2_656 ?
O1 Mg2 Mg1 110.66(9) . 2_656 ?
O5 Mg2 Mg1 135.75(8) . 2_656 ?
O5 Mg2 Mg1 40.72(7) 2_656 2_656 ?
Mg1 Mg2 Mg1 148.44(7) . 2_656 ?
O4 Mg2 Mg1 125.98(7) 3 6 ?
O4 Mg2 Mg1 93.38(7) 4_556 6 ?
O1 Mg2 Mg1 72.87(7) 2_656 6 ?
O1 Mg2 Mg1 68.42(7) . 6 ?
O5 Mg2 Mg1 143.57(10) . 6 ?
O5 Mg2 Mg1 28.91(8) 2_656 6 ?
Mg1 Mg2 Mg1 109.08(4) . 6 ?
Mg1 Mg2 Mg1 54.65(4) 2_656 6 ?
O4 Mg2 Mg1 93.38(7) 3 5_657 ?
O4 Mg2 Mg1 125.98(7) 4_556 5_657 ?
O1 Mg2 Mg1 68.42(7) 2_656 5_657 ?
O1 Mg2 Mg1 72.87(7) . 5_657 ?
O5 Mg2 Mg1 28.91(8) . 5_657 ?
O5 Mg2 Mg1 143.57(10) 2_656 5_657 ?
Mg1 Mg2 Mg1 54.65(4) . 5_657 ?
Mg1 Mg2 Mg1 109.08(4) 2_656 5_657 ?
Mg1 Mg2 Mg1 124.87(6) 6 5_657 ?
O4 Mg2 H5 73.4(13) 3 . ?
O4 Mg2 H5 87.5(12) 4_556 . ?
O1 Mg2 H5 107.5(12) 2_656 . ?
O1 Mg2 H5 92.1(13) . . ?
O5 Mg2 H5 18.3(13) . . ?
O5 Mg2 H5 170.1(13) 2_656 . ?
Mg1 Mg2 H5 52.0(12) . . ?
Mg1 Mg2 H5 138.1(12) 2_656 . ?
Mg1 Mg2 H5 160.5(13) 6 . ?
Mg1 Mg2 H5 43.5(13) 5_657 . ?
C6 N1 C2 116.9(3) . . ?
C6 N1 Mg1 129.8(2) . . ?
C2 N1 Mg1 113.3(2) . . ?
C7 O1 Mg2 135.7(2) . . ?
C7 O1 Mg1 120.3(2) . . ?
Mg2 O1 Mg1 96.05(10) . . ?
C7 O2 Mg1 134.9(2) . 6 ?
C14 O3 Mg1 130.1(2) . 4_546 ?
C14 O4 Mg2 127.4(2) . 3_445 ?
Mg1 O5 Mg1 99.12(12) . 5_657 ?
Mg1 O5 Mg2 97.43(10) . . ?
Mg1 O5 Mg2 121.78(13) 5_657 . ?
Mg1 O5 H5 117(4) . . ?
Mg1 O5 H5 118(4) 5_657 . ?
Mg2 O5 H5 103(4) . . ?
N1 C2 C3 123.5(3) . . ?
N1 C2 C7 114.5(3) . . ?
C3 C2 C7 122.0(3) . . ?
C2 C3 C4 119.8(3) . . ?
C2 C3 H3 125(3) . . ?
C4 C3 H3 114(3) . . ?
C5 C4 C3 116.7(3) . . ?
C5 C4 C8 121.8(3) . . ?
C3 C4 C8 121.5(3) . . ?
C6 C5 C4 120.0(3) . . ?
C6 C5 H5A 121(3) . . ?
C4 C5 H5A 118(3) . . ?
N1 C6 C5 123.1(3) . . ?
N1 C6 H6 114(3) . . ?
C5 C6 H6 123(3) . . ?
O1 C7 O2 126.5(3) . . ?
O1 C7 C2 116.2(3) . . ?
O2 C7 C2 117.3(3) . . ?
C9 C8 C13 118.6(3) . . ?
C9 C8 C4 120.7(3) . . ?
C13 C8 C4 120.6(3) . . ?
C10 C9 C8 120.4(3) . . ?
C10 C9 H9 121(3) . . ?
C8 C9 H9 118(3) . . ?
C9 C10 C11 121.1(4) . . ?
C9 C10 H10 120(3) . . ?
C11 C10 H10 119(3) . . ?
C10 C11 C12 119.0(3) . . ?
C10 C11 C14 121.2(3) . . ?
C12 C11 C14 119.8(3) . . ?
C13 C12 C11 120.2(3) . . ?
C13 C12 H12 130(3) . . ?
C11 C12 H12 110(3) . . ?
C12 C13 C8 120.7(3) . . ?
C12 C13 H13 121(3) . . ?
C8 C13 H13 117(3) . . ?
O4 C14 O3 125.8(3) . . ?
O4 C14 C11 116.9(3) . . ?
O3 C14 C11 117.3(3) . . ?
C102 C101 C106 117.1(18) . . ?
C102 C101 C107 117.1(16) . . ?
C106 C101 C107 125.8(15) . . ?
C103 C102 C101 117.3(14) . . ?
C103 C102 C108 121.4(12) . . ?
C101 C102 C108 121.3(15) . . ?
C102 C103 C104 123.6(12) . . ?
C102 C103 H103 118.2 . . ?
C104 C103 H103 118.2 . . ?
C105 C104 C103 119.6(15) . . ?
C105 C104 H104 120.2 . . ?
C103 C104 H104 120.2 . . ?
C106 C105 C104 119.0(16) . . ?
C106 C105 H105 120.5 . . ?
C104 C105 H105 120.5 . . ?
C105 C106 C101 123.3(17) . . ?
C105 C106 H106 118.3 . . ?
C101 C106 H106 118.3 . . ?
C101 C107 H10A 109.5 . . ?
C101 C107 H10B 109.5 . . ?
H10A C107 H10B 109.5 . . ?
C101 C107 H10C 109.5 . . ?
H10A C107 H10C 109.5 . . ?
H10B C107 H10C 109.5 . . ?
C102 C108 H10D 109.5 . . ?
C102 C108 H10E 109.5 . . ?
H10D C108 H10E 109.5 . . ?
C102 C108 H10F 109.5 . . ?
H10D C108 H10F 109.5 . . ?
H10E C108 H10F 109.5 . . ?
C116 C111 C112 117.1(13) . . ?
C116 C111 C117 122.0(15) . . ?
C112 C111 C117 120.8(15) . . ?
C113 C112 C111 118.2(13) . . ?
C113 C112 C118 121.7(13) . . ?
C111 C112 C118 120.1(12) . . ?
C114 C113 C112 125.2(15) . . ?
C114 C113 H113 117.4 . . ?
C112 C113 H113 117.4 . . ?
C113 C114 C115 118.6(17) . . ?
C113 C114 H114 120.7 . . ?
C115 C114 H114 120.7 . . ?
C116 C115 C114 120.3(17) . . ?
C116 C115 H115 119.9 . . ?
C114 C115 H115 119.9 . . ?
C115 C116 C111 120.5(15) . . ?
C115 C116 H116 119.7 . . ?
C111 C116 H116 119.7 . . ?
C111 C117 H11A 109.5 . . ?
C111 C117 H11B 109.5 . . ?
H11A C117 H11B 109.5 . . ?
C111 C117 H11C 109.5 . . ?
H11A C117 H11C 109.5 . . ?
H11B C117 H11C 109.5 . . ?
C112 C118 H11D 109.5 . . ?
C112 C118 H11E 109.5 . . ?
H11D C118 H11E 109.5 . . ?
C112 C118 H11F 109.5 . . ?
H11D C118 H11F 109.5 . . ?
H11E C118 H11F 109.5 . . ?
C126 C121 C122 118.6(16) . . ?
C126 C121 C127 120.3(15) . . ?
C122 C121 C127 121.1(16) . . ?
C123 C122 C121 120.9(17) . . ?
C123 C122 C128 117.6(17) . . ?
C121 C122 C128 121.3(17) . . ?
C122 C123 C124 121.2(18) . . ?
C122 C123 H123 119.4 . . ?
C124 C123 H123 119.4 . . ?
C123 C124 C125 116.9(17) . . ?
C123 C124 H124 121.5 . . ?
C125 C124 H124 121.5 . . ?
C126 C125 C124 117.2(17) . . ?
C126 C125 H125 121.4 . . ?
C124 C125 H125 121.4 . . ?
C121 C126 C125 124.7(18) . . ?
C121 C126 H126 117.7 . . ?
C125 C126 H126 117.7 . . ?
C121 C127 H12A 109.5 . . ?
C121 C127 H12B 109.5 . . ?
H12A C127 H12B 109.5 . . ?
C121 C127 H12C 109.5 . . ?
H12A C127 H12C 109.5 . . ?
H12B C127 H12C 109.5 . . ?
C122 C128 H12D 109.5 . . ?
C122 C128 H12E 109.5 . . ?
H12D C128 H12E 109.5 . . ?
C122 C128 H12F 109.5 . . ?
H12D C128 H12F 109.5 . . ?
H12E C128 H12F 109.5 . . ?

loop_
_geom_bond_atom_site_label_1
_geom_bond_atom_site_label_2
_geom_bond_distance
_geom_bond_site_symmetry_2
_geom_bond_publ_flag
Mg1 O2 2.046(3) 6_556 ?
Mg1 O5 2.056(3) . ?
Mg1 O5 2.076(3) 5_657 ?
Mg1 O3 2.085(3) 4_556 ?
Mg1 O1 2.106(2) . ?
Mg1 N1 2.233(3) . ?
Mg1 Mg2 3.1250(13) . ?
Mg1 Mg1 3.145(2) 5_657 ?
Mg1 Mg2 3.6511(15) 5_657 ?
Mg2 O4 2.030(3) 3 ?
Mg2 O4 2.030(3) 4_556 ?
Mg2 O1 2.097(3) 2_656 ?
Mg2 O1 2.097(3) . ?
Mg2 O5 2.103(2) . ?
Mg2 O5 2.103(2) 2_656 ?
Mg2 Mg1 3.1250(13) 2_656 ?
Mg2 Mg1 3.6511(15) 6 ?
Mg2 Mg1 3.6511(15) 5_657 ?
Mg2 H5 2.40(5) . ?
N1 C6 1.345(4) . ?
N1 C2 1.350(4) . ?
O1 C7 1.244(4) . ?
O2 C7 1.251(4) . ?
O2 Mg1 2.046(3) 6 ?
O3 C14 1.261(4) . ?
O3 Mg1 2.085(3) 4_546 ?
O4 C14 1.255(4) . ?
O4 Mg2 2.030(3) 3_445 ?
O5 Mg1 2.076(3) 5_657 ?
O5 H5 0.77(5) . ?
C2 C3 1.377(5) . ?
C2 C7 1.512(4) . ?
C3 C4 1.399(5) . ?
C3 H3 0.95(5) . ?
C4 C5 1.398(5) . ?
C4 C8 1.485(5) . ?
C5 C6 1.383(6) . ?
C5 H5A 0.93(5) . ?
C6 H6 0.98(5) . ?
C8 C9 1.395(5) . ?
C8 C13 1.401(5) . ?
C9 C10 1.380(5) . ?
C9 H9 0.98(5) . ?
C10 C11 1.392(5) . ?
C10 H10 0.97(5) . ?
C11 C12 1.393(5) . ?
C11 C14 1.508(5) . ?
C12 C13 1.391(5) . ?
C12 H12 1.06(5) . ?
C13 H13 1.05(5) . ?
C101 C102 1.423(18) . ?
C101 C106 1.42(3) . ?
C101 C107 1.52(3) . ?
C102 C103 1.367(19) . ?
C102 C108 1.503(19) . ?
C103 C104 1.370(18) . ?
C103 H103 0.9300 . ?
C104 C105 1.37(2) . ?
C104 H104 0.9300 . ?
C105 C106 1.34(3) . ?
C105 H105 0.9300 . ?
C106 H106 0.9300 . ?
C107 H10A 0.9600 . ?
C107 H10B 0.9600 . ?
C107 H10C 0.9600 . ?
C108 H10D 0.9600 . ?
C108 H10E 0.9600 . ?
C108 H10F 0.9600 . ?
C111 C116 1.45(2) . ?
C111 C112 1.453(17) . ?
C111 C117 1.53(2) . ?
C112 C113 1.363(18) . ?
C112 C118 1.485(19) . ?
C113 C114 1.33(3) . ?
C113 H113 0.9300 . ?
C114 C115 1.44(3) . ?
C114 H114 0.9300 . ?
C115 C116 1.36(2) . ?
C115 H115 0.9300 . ?
C116 H116 0.9300 . ?
C117 H11A 0.9600 . ?
C117 H11B 0.9600 . ?
C117 H11C 0.9600 . ?
C118 H11D 0.9600 . ?
C118 H11E 0.9600 . ?
C118 H11F 0.9600 . ?
C121 C126 1.35(2) . ?
C121 C122 1.40(2) . ?
C121 C127 1.49(2) . ?
C122 C123 1.40(3) . ?
C122 C128 1.53(2) . ?
C123 C124 1.40(3) . ?
C123 H123 0.9300 . ?
C124 C125 1.50(3) . ?
C124 H124 0.9300 . ?
C125 C126 1.38(2) . ?
C125 H125 0.9300 . ?
C126 H126 0.9300 . ?
C127 H12A 0.9600 . ?
C127 H12B 0.9600 . ?
C127 H12C 0.9600 . ?
C128 H12D 0.9600 . ?
C128 H12E 0.9600 . ?
C128 H12F 0.9600 . ?
